data_7150715
loop_
_publ_author_name
'Lu, Ting'
'Hayashi, Ryuji'
'Hsung, Richard P.'
'DeKorver, Kyle A.'
'Lohse, Andrew G.'
'Song, Zhenlei'
'Tang, Yu'

_publ_section_title
;
 Synthesis of amido-spiro[2.2]pentanes via Simmons--Smith
 cyclopropanation of allenamides
;
_journal_issue 16
_journal_name_full 'Organic &amp; Biomolecular Chemistry'
_journal_page_first 3331
_journal_page_last 3337
_journal_paper_doi 10.1039/b908205k
_journal_volume 7
_journal_year 2009
_chemical_absolute_configuration rm
_chemical_formula_moiety 'C14 H15 N O2'
_chemical_formula_sum 'C14 H15 N O2'
_chemical_formula_weight 229.27
_chemical_name_common 08086t
_chemical_name_systematic
;
?
;
_space_group_IT_number 19
_symmetry_cell_setting orthorhombic
_symmetry_space_group_name_Hall 'P 2ac 2ab'
_symmetry_space_group_name_H-M 'P 21 21 21'
_atom_sites_solution_hydrogens geom
_atom_sites_solution_primary direct
_atom_sites_solution_secondary difmap
_audit_creation_method SHELXL-97
_cell_angle_alpha 90.00
_cell_angle_beta 90.00
_cell_angle_gamma 90.00
_cell_formula_units_Z 4
_cell_length_a 6.4331(18)
_cell_length_b 11.657(3)
_cell_length_c 15.860(4)
_cell_measurement_reflns_used 3152
_cell_measurement_temperature 173(2)
_cell_measurement_theta_max 24.74
_cell_measurement_theta_min 2.17
_cell_volume 1189.4(5)
_computing_cell_refinement 'SAINT, Bruker'
_computing_data_collection 'SMART, Bruker'
_computing_data_reduction 'SAINT, Bruker'
_computing_molecular_graphics 'SHELXTL, Bruker'
_computing_structure_refinement 'SHELXL-97 (Sheldrick, 1997)'
_computing_structure_solution 'SHELXS-97 (Sheldrick, 1990)'
_diffrn_ambient_temperature 173(2)
_diffrn_measured_fraction_theta_full 1.000
_diffrn_measured_fraction_theta_max 1.000
_diffrn_measurement_device_type 'Bruker SMART Platform CCD'
_diffrn_measurement_method 'area detector, omega scans per phi'
_diffrn_radiation_monochromator graphite
_diffrn_radiation_source 'normal-focus sealed tube'
_diffrn_radiation_type MoK\a
_diffrn_radiation_wavelength 0.71073
_diffrn_reflns_av_R_equivalents 0.0000
_diffrn_reflns_av_sigmaI/netI 0.0299
_diffrn_reflns_limit_h_max 7
_diffrn_reflns_limit_h_min 0
_diffrn_reflns_limit_k_max 13
_diffrn_reflns_limit_k_min 0
_diffrn_reflns_limit_l_max 18
_diffrn_reflns_limit_l_min 0
_diffrn_reflns_number 1265
_diffrn_reflns_theta_full 25.03
_diffrn_reflns_theta_max 25.03
_diffrn_reflns_theta_min 2.17
_exptl_absorpt_coefficient_mu 0.086
_exptl_absorpt_correction_T_max 0.9915
_exptl_absorpt_correction_T_min 0.9584
_exptl_absorpt_correction_type multi-scan
_exptl_absorpt_process_details 'TWINABS, G. Sheldrick, 2008'
_exptl_crystal_colour colorless
_exptl_crystal_density_diffrn 1.280
_exptl_crystal_density_method 'not measured'
_exptl_crystal_description rod
_exptl_crystal_F_000 488
_exptl_crystal_size_max 0.50
_exptl_crystal_size_mid 0.15
_exptl_crystal_size_min 0.10
_refine_diff_density_max 0.129
_refine_diff_density_min -0.161
_refine_diff_density_rms 0.034
_refine_ls_abs_structure_details 'Flack H D (1983), 862 Friedel Pairs, Acta Cryst. A39, 876-881'
_refine_ls_abs_structure_Flack 5(2)
_refine_ls_extinction_method none
_refine_ls_goodness_of_fit_ref 1.036
_refine_ls_hydrogen_treatment constr
_refine_ls_matrix_type full
_refine_ls_number_parameters 155
_refine_ls_number_reflns 1265
_refine_ls_number_restraints 0
_refine_ls_restrained_S_all 1.036
_refine_ls_R_factor_all 0.0416
_refine_ls_R_factor_gt 0.0329
_refine_ls_shift/su_max 0.000
_refine_ls_shift/su_mean 0.000
_refine_ls_structure_factor_coef Fsqd
_refine_ls_weighting_details 'calc w=1/[\s^2^(Fo^2^)+(0.0359P)^2^+0.2543P] where P=(Fo^2^+2Fc^2^)/3'
_refine_ls_weighting_scheme calc
_refine_ls_wR_factor_gt 0.0756
_refine_ls_wR_factor_ref 0.0815
_reflns_number_gt 1114
_reflns_number_total 1265
_reflns_threshold_expression >2sigma(I)
_cod_data_source_file b908205k.txt
_cod_data_source_block 08086t
_cod_depositor_comments
;
The following automatic conversions were performed:
'_symmetry_cell_setting' value 'Orthorhombic' changed to 'orthorhombic'
according to '/home/saulius/struct/CIF-dictionaries/cif_core.dic'
dictionary named 'cif_core.dic' version 2.4.1 from
2010-06-29.

'_exptl_absorpt_correction_type' value 'Multi-scan' changed
to 'multi-scan' according to
'/home/saulius/struct/CIF-dictionaries/cif_core.dic' dictionary named
'cif_core.dic' version 2.4.1 from 2010-06-29.

Automatic conversion script
Id: cif_fix_enum 1527 2010-12-29 10:47:43Z saulius 
;
_cod_original_cell_volume 1189.4(6)
_cod_original_sg_symbol_H-M P2(1)2(1)2(1)
_cod_database_code 7150715

loop_
_symmetry_equiv_pos_as_xyz
'x, y, z'
'-x+1/2, -y, z+1/2'
'-x, y+1/2, -z+1/2'
'x+1/2, -y+1/2, -z'

loop_
_atom_site_label
_atom_site_type_symbol
_atom_site_fract_x
_atom_site_fract_y
_atom_site_fract_z
_atom_site_U_iso_or_equiv
_atom_site_adp_type
_atom_site_occupancy
_atom_site_symmetry_multiplicity
_atom_site_calc_flag
_atom_site_refinement_flags
_atom_site_disorder_assembly
_atom_site_disorder_group
O1 O 0.6240(3) 0.42953(14) 0.29333(12) 0.0416(5) Uani 1 1 d . . .
O2 O 0.3211(3) 0.49125(13) 0.34760(11) 0.0397(5) Uani 1 1 d . . .
N1 N 0.3119(3) 0.34046(15) 0.26306(12) 0.0283(5) Uani 1 1 d . . .
C1 C 0.4371(4) 0.41854(18) 0.29989(14) 0.0308(6) Uani 1 1 d . . .
C2 C 0.1050(4) 0.4587(2) 0.34287(18) 0.0399(7) Uani 1 1 d . . .
H2A H 0.0244 0.5167 0.3111 0.048 Uiso 1 1 calc R . .
H2B H 0.0449 0.4514 0.4001 0.048 Uiso 1 1 calc R . .
C3 C 0.1006(4) 0.34219(18) 0.29686(15) 0.0304(6) Uani 1 1 d . . .
H3A H -0.0016 0.3454 0.2494 0.036 Uiso 1 1 calc R . .
C4 C 0.0529(3) 0.24001(18) 0.35251(14) 0.0281(5) Uani 1 1 d . . .
C5 C 0.1745(5) 0.2141(2) 0.42230(16) 0.0392(6) Uani 1 1 d . . .
H5A H 0.2909 0.2609 0.4355 0.047 Uiso 1 1 calc R . .
C6 C 0.1283(5) 0.1211(2) 0.47272(17) 0.0457(7) Uani 1 1 d . . .
H6A H 0.2118 0.1051 0.5207 0.055 Uiso 1 1 calc R . .
C7 C -0.0376(5) 0.0517(2) 0.45395(18) 0.0493(8) Uani 1 1 d . . .
H7A H -0.0681 -0.0129 0.4883 0.059 Uiso 1 1 calc R . .
C8 C -0.1590(5) 0.0762(2) 0.38520(18) 0.0529(8) Uani 1 1 d . . .
H8A H -0.2740 0.0283 0.3719 0.063 Uiso 1 1 calc R . .
C9 C -0.1146(4) 0.1706(2) 0.33479(17) 0.0415(6) Uani 1 1 d . . .
H9A H -0.2006 0.1874 0.2877 0.050 Uiso 1 1 calc R . .
C10 C 0.3900(4) 0.24610(17) 0.21415(14) 0.0278(5) Uani 1 1 d . . .
H10A H 0.4424 0.1783 0.2464 0.033 Uiso 1 1 calc R . .
C11 C 0.2820(4) 0.2209(2) 0.13074(15) 0.0373(6) Uani 1 1 d . . .
H11A H 0.2672 0.1396 0.1136 0.045 Uiso 1 1 calc R . .
H11B H 0.1659 0.2715 0.1136 0.045 Uiso 1 1 calc R . .
C12 C 0.4931(4) 0.27024(19) 0.13280(14) 0.0298(6) Uani 1 1 d . . .
C13 C 0.6031(4) 0.3680(2) 0.09379(16) 0.0385(6) Uani 1 1 d . . .
H13A H 0.6638 0.4267 0.1316 0.046 Uiso 1 1 calc R . .
H13B H 0.5496 0.3977 0.0395 0.046 Uiso 1 1 calc R . .
C14 C 0.6981(4) 0.2488(2) 0.09466(16) 0.0366(6) Uani 1 1 d . . .
H14A H 0.7027 0.2058 0.0408 0.044 Uiso 1 1 calc R . .
H14B H 0.8169 0.2347 0.1330 0.044 Uiso 1 1 calc R . .

loop_
_atom_site_aniso_label
_atom_site_aniso_U_11
_atom_site_aniso_U_22
_atom_site_aniso_U_33
_atom_site_aniso_U_23
_atom_site_aniso_U_13
_atom_site_aniso_U_12
O1 0.0288(11) 0.0431(9) 0.0528(11) -0.0085(9) -0.0009(9) -0.0066(8)
O2 0.0392(11) 0.0322(8) 0.0478(11) -0.0101(8) 0.0065(9) -0.0018(8)
N1 0.0239(11) 0.0270(9) 0.0340(11) -0.0036(8) 0.0048(9) -0.0013(9)
C1 0.0339(16) 0.0264(11) 0.0321(12) -0.0002(11) 0.0023(11) -0.0006(11)
C2 0.0372(15) 0.0300(11) 0.0526(16) -0.0027(12) 0.0124(14) 0.0019(11)
C3 0.0254(13) 0.0311(10) 0.0347(12) 0.0010(11) 0.0053(11) 0.0011(11)
C4 0.0246(12) 0.0287(10) 0.0309(12) -0.0049(10) 0.0058(10) 0.0014(10)
C5 0.0349(15) 0.0394(13) 0.0433(14) -0.0006(12) -0.0012(13) -0.0032(13)
C6 0.0518(19) 0.0447(14) 0.0405(14) 0.0057(12) 0.0017(14) 0.0100(14)
C7 0.071(2) 0.0327(12) 0.0445(16) 0.0013(12) 0.0214(16) -0.0005(15)
C8 0.060(2) 0.0459(14) 0.0528(17) -0.0058(14) 0.0117(16) -0.0258(16)
C9 0.0374(15) 0.0485(14) 0.0385(13) -0.0022(12) 0.0015(12) -0.0106(13)
C10 0.0255(12) 0.0256(10) 0.0322(12) -0.0003(10) 0.0032(10) -0.0002(10)
C11 0.0287(14) 0.0476(14) 0.0356(13) -0.0064(12) 0.0025(11) -0.0073(12)
C12 0.0288(13) 0.0314(11) 0.0293(12) -0.0017(10) 0.0020(10) -0.0020(11)
C13 0.0414(16) 0.0356(12) 0.0384(13) 0.0058(11) 0.0105(13) -0.0027(13)
C14 0.0314(14) 0.0404(13) 0.0379(14) -0.0010(12) 0.0085(12) 0.0011(13)

loop_
_atom_type_symbol
_atom_type_description
_atom_type_scat_dispersion_real
_atom_type_scat_dispersion_imag
_atom_type_scat_source
C C 0.0033 0.0016 'International Tables Vol C Tables 4.2.6.8 and 6.1.1.4'
H H 0.0000 0.0000 'International Tables Vol C Tables 4.2.6.8 and 6.1.1.4'
N N 0.0061 0.0033 'International Tables Vol C Tables 4.2.6.8 and 6.1.1.4'
O O 0.0106 0.0060 'International Tables Vol C Tables 4.2.6.8 and 6.1.1.4'

loop_
_geom_angle_atom_site_label_1
_geom_angle_atom_site_label_2
_geom_angle_atom_site_label_3
_geom_angle
_geom_angle_site_symmetry_1
_geom_angle_site_symmetry_3
_geom_angle_publ_flag
C1 O2 C2 109.62(18) . . ?
C1 N1 C10 122.8(2) . . ?
C1 N1 C3 112.79(18) . . ?
C10 N1 C3 122.27(18) . . ?
O1 C1 N1 128.8(2) . . ?
O1 C1 O2 121.7(2) . . ?
N1 C1 O2 109.5(2) . . ?
O2 C2 C3 105.91(19) . . ?
O2 C2 H2A 110.6 . . ?
C3 C2 H2A 110.6 . . ?
O2 C2 H2B 110.6 . . ?
C3 C2 H2B 110.6 . . ?
H2A C2 H2B 108.7 . . ?
N1 C3 C4 113.05(19) . . ?
N1 C3 C2 99.72(18) . . ?
C4 C3 C2 114.88(19) . . ?
N1 C3 H3A 109.6 . . ?
C4 C3 H3A 109.6 . . ?
C2 C3 H3A 109.6 . . ?
C9 C4 C5 118.4(2) . . ?
C9 C4 C3 120.1(2) . . ?
C5 C4 C3 121.4(2) . . ?
C6 C5 C4 120.8(3) . . ?
C6 C5 H5A 119.6 . . ?
C4 C5 H5A 119.6 . . ?
C7 C6 C5 120.4(3) . . ?
C7 C6 H6A 119.8 . . ?
C5 C6 H6A 119.8 . . ?
C8 C7 C6 119.5(2) . . ?
C8 C7 H7A 120.2 . . ?
C6 C7 H7A 120.2 . . ?
C7 C8 C9 120.3(3) . . ?
C7 C8 H8A 119.8 . . ?
C9 C8 H8A 119.8 . . ?
C4 C9 C8 120.6(3) . . ?
C4 C9 H9A 119.7 . . ?
C8 C9 H9A 119.7 . . ?
N1 C10 C12 118.86(18) . . ?
N1 C10 C11 117.2(2) . . ?
C12 C10 C11 58.89(16) . . ?
N1 C10 H10A 116.5 . . ?
C12 C10 H10A 116.5 . . ?
C11 C10 H10A 116.5 . . ?
C12 C11 C10 59.03(16) . . ?
C12 C11 H11A 117.9 . . ?
C10 C11 H11A 117.9 . . ?
C12 C11 H11B 117.9 . . ?
C10 C11 H11B 117.9 . . ?
H11A C11 H11B 115.0 . . ?
C14 C12 C11 138.5(2) . . ?
C14 C12 C13 61.99(17) . . ?
C11 C12 C13 137.1(2) . . ?
C14 C12 C10 136.8(2) . . ?
C11 C12 C10 62.08(16) . . ?
C13 C12 C10 136.7(2) . . ?
C12 C13 C14 58.84(16) . . ?
C12 C13 H13A 117.9 . . ?
C14 C13 H13A 117.9 . . ?
C12 C13 H13B 117.9 . . ?
C14 C13 H13B 117.9 . . ?
H13A C13 H13B 115.0 . . ?
C12 C14 C13 59.18(16) . . ?
C12 C14 H14A 117.9 . . ?
C13 C14 H14A 117.9 . . ?
C12 C14 H14B 117.9 . . ?
C13 C14 H14B 117.9 . . ?
H14A C14 H14B 115.0 . . ?

loop_
_geom_bond_atom_site_label_1
_geom_bond_atom_site_label_2
_geom_bond_distance
_geom_bond_site_symmetry_2
_geom_bond_publ_flag
O1 C1 1.214(3) . ?
O2 C1 1.359(3) . ?
O2 C2 1.443(3) . ?
N1 C1 1.349(3) . ?
N1 C10 1.437(3) . ?
N1 C3 1.461(3) . ?
C2 C3 1.542(3) . ?
C2 H2A 0.9900 . ?
C2 H2B 0.9900 . ?
C3 C4 1.514(3) . ?
C3 H3A 1.0000 . ?
C4 C9 1.376(3) . ?
C4 C5 1.389(4) . ?
C5 C6 1.379(4) . ?
C5 H5A 0.9500 . ?
C6 C7 1.372(4) . ?
C6 H6A 0.9500 . ?
C7 C8 1.371(4) . ?
C7 H7A 0.9500 . ?
C8 C9 1.390(4) . ?
C8 H8A 0.9500 . ?
C9 H9A 0.9500 . ?
C10 C12 1.478(3) . ?
C10 C11 1.523(3) . ?
C10 H10A 1.0000 . ?
C11 C12 1.476(3) . ?
C11 H11A 0.9900 . ?
C11 H11B 0.9900 . ?
C12 C14 1.472(3) . ?
C12 C13 1.477(3) . ?
C13 C14 1.519(3) . ?
C13 H13A 0.9900 . ?
C13 H13B 0.9900 . ?
C14 H14A 0.9900 . ?
C14 H14B 0.9900 . ?

loop_
_geom_torsion_atom_site_label_1
_geom_torsion_atom_site_label_2
_geom_torsion_atom_site_label_3
_geom_torsion_atom_site_label_4
_geom_torsion
_geom_torsion_site_symmetry_1
_geom_torsion_site_symmetry_2
_geom_torsion_site_symmetry_3
_geom_torsion_site_symmetry_4
_geom_torsion_publ_flag
C10 N1 C1 O1 6.8(4) . . . . ?
C3 N1 C1 O1 170.5(2) . . . . ?
C10 N1 C1 O2 -174.76(19) . . . . ?
C3 N1 C1 O2 -11.1(3) . . . . ?
C2 O2 C1 O1 179.3(2) . . . . ?
C2 O2 C1 N1 0.6(3) . . . . ?
C1 O2 C2 C3 9.0(3) . . . . ?
C1 N1 C3 C4 -107.0(2) . . . . ?
C10 N1 C3 C4 56.8(3) . . . . ?
C1 N1 C3 C2 15.5(2) . . . . ?
C10 N1 C3 C2 179.3(2) . . . . ?
O2 C2 C3 N1 -14.0(2) . . . . ?
O2 C2 C3 C4 107.1(2) . . . . ?
N1 C3 C4 C9 -124.3(2) . . . . ?
C2 C3 C4 C9 122.1(2) . . . . ?
N1 C3 C4 C5 56.0(3) . . . . ?
C2 C3 C4 C5 -57.5(3) . . . . ?
C9 C4 C5 C6 -0.1(4) . . . . ?
C3 C4 C5 C6 179.6(2) . . . . ?
C4 C5 C6 C7 0.9(4) . . . . ?
C5 C6 C7 C8 -0.8(4) . . . . ?
C6 C7 C8 C9 0.0(4) . . . . ?
C5 C4 C9 C8 -0.7(4) . . . . ?
C3 C4 C9 C8 179.6(2) . . . . ?
C7 C8 C9 C4 0.8(4) . . . . ?
C1 N1 C10 C12 -67.6(3) . . . . ?
C3 N1 C10 C12 130.2(2) . . . . ?
C1 N1 C10 C11 -135.3(2) . . . . ?
C3 N1 C10 C11 62.5(3) . . . . ?
N1 C10 C11 C12 108.9(2) . . . . ?
C10 C11 C12 C14 130.2(3) . . . . ?
C10 C11 C12 C13 -129.7(3) . . . . ?
N1 C10 C12 C14 121.5(3) . . . . ?
C11 C10 C12 C14 -132.4(3) . . . . ?
N1 C10 C12 C11 -106.1(2) . . . . ?
N1 C10 C12 C13 24.2(4) . . . . ?
C11 C10 C12 C13 130.3(3) . . . . ?
C11 C12 C13 C14 -132.4(3) . . . . ?
C10 C12 C13 C14 129.7(3) . . . . ?
C11 C12 C14 C13 130.6(4) . . . . ?
C10 C12 C14 C13 -129.6(3) . . . . ?

loop_
_cod_related_entry_id
_cod_related_entry_database
_cod_related_entry_code
1 ChemSpider 30653392
